data_4103084
loop_
_publ_author_name
'Inmaculada Matas'
'George R. Whittell'
'Benjamin M. Partridge'
'Jason P. Holland'
'Mairi F. Haddow'
'Jennifer C. Green'
'Ian Manners'

_publ_section_title
;
 Synthesis, Electronic Structure, and Reactivity of Strained Nickel-,
 Palladium-, and Platinum-Bridged [1]Ferrocenophanes
;
_journal_name_full 'Journal of the American Chemical Society'
_journal_page_first 13279
_journal_page_last 13289
_journal_paper_doi 10.1021/ja103367e
_journal_volume 132
_journal_year 2010
_chemical_formula_moiety 'C34 H62 P2 Pd'
_chemical_formula_sum 'C34 H62 P2 Pd'
_chemical_formula_weight 639.18
_chemical_name_systematic
; 
 ? 
;
_space_group_IT_number 14
_symmetry_cell_setting monoclinic
_symmetry_space_group_name_Hall '-P 2yn'
_symmetry_space_group_name_H-M 'P 1 21/n 1'
_atom_sites_solution_hydrogens geom
_atom_sites_solution_primary direct
_atom_sites_solution_secondary difmap
_audit_creation_method SHELXL-97
_cell_angle_alpha 90.00
_cell_angle_beta 90.144(6)
_cell_angle_gamma 90.00
_cell_formula_units_Z 4
_cell_length_a 9.9919(10)
_cell_length_b 17.1547(17)
_cell_length_c 20.575(2)
_cell_measurement_reflns_used 9981
_cell_measurement_temperature 100(2)
_cell_measurement_theta_max 27.47
_cell_measurement_theta_min 2.27
_cell_volume 3526.7(6)
_computing_cell_refinement 'Bruker Apex II'
_computing_data_collection 'Bruker Apex II'
_computing_data_reduction 'Bruker SAINT'
_computing_molecular_graphics 'Bruker ShelXTL'
_computing_publication_material 'Bruker ShelXTL'
_computing_structure_refinement 'SHELXL-97 (Sheldrick, 1997)'
_computing_structure_solution 'SHELXS-97 (Sheldrick, 1990)'
_diffrn_ambient_temperature 100(2)
_diffrn_measured_fraction_theta_full 0.993
_diffrn_measured_fraction_theta_max 0.993
_diffrn_measurement_device_type 'CCD area detector'
_diffrn_measurement_method 'phi and omega scans'
_diffrn_radiation_monochromator graphite
_diffrn_radiation_source 'fine-focus sealed tube'
_diffrn_radiation_type MoK\a
_diffrn_radiation_wavelength 0.71073
_diffrn_reflns_av_R_equivalents 0.0695
_diffrn_reflns_av_sigmaI/netI 0.0452
_diffrn_reflns_limit_h_max 13
_diffrn_reflns_limit_h_min -13
_diffrn_reflns_limit_k_max 22
_diffrn_reflns_limit_k_min -22
_diffrn_reflns_limit_l_max 26
_diffrn_reflns_limit_l_min -26
_diffrn_reflns_number 59889
_diffrn_reflns_theta_full 27.66
_diffrn_reflns_theta_max 27.66
_diffrn_reflns_theta_min 2.27
_exptl_absorpt_coefficient_mu 0.636
_exptl_absorpt_correction_T_max 0.975
_exptl_absorpt_correction_T_min 0.781
_exptl_absorpt_correction_type multi-scan
_exptl_absorpt_process_details 'SADABS V2.3'
_exptl_crystal_colour 'dark orange'
_exptl_crystal_density_diffrn 1.204
_exptl_crystal_density_method 'not measured'
_exptl_crystal_description plate
_exptl_crystal_F_000 1368
_exptl_crystal_size_max 0.30
_exptl_crystal_size_mid 0.26
_exptl_crystal_size_min 0.04
_refine_diff_density_max 1.241
_refine_diff_density_min -0.523
_refine_diff_density_rms 0.070
_refine_ls_extinction_method none
_refine_ls_goodness_of_fit_ref 1.007
_refine_ls_hydrogen_treatment constr
_refine_ls_matrix_type full
_refine_ls_number_parameters 340
_refine_ls_number_reflns 8174
_refine_ls_number_restraints 0
_refine_ls_restrained_S_all 1.007
_refine_ls_R_factor_all 0.0444
_refine_ls_R_factor_gt 0.0297
_refine_ls_shift/su_max 0.001
_refine_ls_shift/su_mean 0.000
_refine_ls_structure_factor_coef Fsqd
_refine_ls_weighting_details 'calc w=1/[\s^2^(Fo^2^)+(0.0281P)^2^+1.8561P] where P=(Fo^2^+2Fc^2^)/3'
_refine_ls_weighting_scheme calc
_refine_ls_wR_factor_gt 0.0671
_refine_ls_wR_factor_ref 0.0734
_reflns_number_gt 6567
_reflns_number_total 8174
_reflns_threshold_expression >2sigma(I)
_cod_data_source_file ja103367e_si_007.cif
_cod_data_source_block sad
_cod_original_cell_volume 3526.8(6)
_cod_database_code 4103084

loop_
_symmetry_equiv_pos_as_xyz
'x, y, z'
'-x+1/2, y+1/2, -z+1/2'
'-x, -y, -z'
'x-1/2, -y-1/2, z-1/2'

loop_
_atom_site_label
_atom_site_type_symbol
_atom_site_fract_x
_atom_site_fract_y
_atom_site_fract_z
_atom_site_U_iso_or_equiv
_atom_site_adp_type
_atom_site_occupancy
_atom_site_symmetry_multiplicity
_atom_site_calc_flag
_atom_site_refinement_flags
Pd1 Pd 0.077855(15) 0.305102(9) 0.226333(7) 0.01592(5) Uani 1 1 d .
P1 P -0.10062(5) 0.37559(3) 0.18526(3) 0.01832(12) Uani 1 1 d .
P2 P 0.27307(5) 0.35911(3) 0.18586(3) 0.01654(11) Uani 1 1 d .
C1 C -0.0075(2) 0.21271(12) 0.28520(11) 0.0219(5) Uani 1 1 d .
C2 C -0.1037(2) 0.25048(14) 0.32740(11) 0.0263(5) Uani 1 1 d .
H2 H -0.0837 0.2890 0.3591 0.032 Uiso 1 1 calc R
C3 C -0.2274(2) 0.22146(15) 0.31389(13) 0.0336(6) Uani 1 1 d .
H3 H -0.3085 0.2371 0.3341 0.040 Uiso 1 1 calc R
C4 C -0.2154(2) 0.16342(15) 0.26405(13) 0.0340(6) Uani 1 1 d .
H4 H -0.2870 0.1337 0.2463 0.041 Uiso 1 1 calc R
C5 C -0.0843(2) 0.15781(14) 0.24622(12) 0.0271(5) Uani 1 1 d .
H5 H -0.0493 0.1239 0.2139 0.033 Uiso 1 1 calc R
C6 C 0.1358(2) 0.21414(12) 0.29262(10) 0.0214(5) Uani 1 1 d .
C7 C 0.2081(2) 0.25111(13) 0.34602(11) 0.0241(5) Uani 1 1 d .
H7 H 0.1716 0.2874 0.3760 0.029 Uiso 1 1 calc R
C8 C 0.3365(2) 0.22486(13) 0.34565(12) 0.0271(5) Uani 1 1 d .
H8 H 0.4045 0.2397 0.3755 0.033 Uiso 1 1 calc R
C9 C 0.3526(2) 0.17113(13) 0.29288(12) 0.0278(5) Uani 1 1 d .
H9 H 0.4331 0.1449 0.2819 0.033 Uiso 1 1 calc R
C10 C 0.2331(2) 0.16390(13) 0.26094(11) 0.0245(5) Uani 1 1 d .
H10 H 0.2165 0.1316 0.2243 0.029 Uiso 1 1 calc R
C11 C -0.2358(2) 0.31644(13) 0.15074(11) 0.0223(5) Uani 1 1 d .
H11A H -0.2714 0.2812 0.1846 0.027 Uiso 1 1 calc R
H11B H -0.3094 0.3510 0.1363 0.027 Uiso 1 1 calc R
C12 C -0.1871(2) 0.26827(14) 0.09334(11) 0.0276(5) Uani 1 1 d .
H12A H -0.1583 0.3040 0.0583 0.033 Uiso 1 1 calc R
H12B H -0.1079 0.2377 0.1071 0.033 Uiso 1 1 calc R
C13 C -0.2917(3) 0.21298(15) 0.06637(13) 0.0339(6) Uani 1 1 d .
H13A H -0.3668 0.2437 0.0482 0.041 Uiso 1 1 calc R
H13B H -0.3274 0.1807 0.1022 0.041 Uiso 1 1 calc R
C14 C -0.2369(3) 0.15993(17) 0.01398(13) 0.0427(7) Uani 1 1 d .
H14A H -0.1953 0.1915 -0.0202 0.064 Uiso 1 1 calc R
H14B H -0.3100 0.1291 -0.0047 0.064 Uiso 1 1 calc R
H14C H -0.1698 0.1249 0.0329 0.064 Uiso 1 1 calc R
C15 C -0.1794(2) 0.43003(13) 0.25119(11) 0.0235(5) Uani 1 1 d .
H15A H -0.2438 0.4680 0.2328 0.028 Uiso 1 1 calc R
H15B H -0.2295 0.3937 0.2795 0.028 Uiso 1 1 calc R
C16 C -0.0736(3) 0.47326(16) 0.29159(13) 0.0371(6) Uani 1 1 d .
H16A H 0.0040 0.4382 0.2977 0.044 Uiso 1 1 calc R
H16B H -0.0424 0.5188 0.2662 0.044 Uiso 1 1 calc R
C17 C -0.1173(3) 0.50114(18) 0.35661(14) 0.0455(7) Uani 1 1 d .
H17A H -0.1564 0.4572 0.3813 0.055 Uiso 1 1 calc R
H17B H -0.1872 0.5415 0.3513 0.055 Uiso 1 1 calc R
C18 C 0.0014(4) 0.5353(2) 0.39469(18) 0.0712(11) Uani 1 1 d .
H18A H 0.0744 0.4972 0.3959 0.107 Uiso 1 1 calc R
H18B H -0.0269 0.5474 0.4391 0.107 Uiso 1 1 calc R
H18C H 0.0323 0.5830 0.3733 0.107 Uiso 1 1 calc R
C19 C -0.0713(2) 0.44969(13) 0.12283(10) 0.0201(4) Uani 1 1 d .
H19A H -0.0054 0.4873 0.1405 0.024 Uiso 1 1 calc R
H19B H -0.0286 0.4236 0.0853 0.024 Uiso 1 1 calc R
C20 C -0.1906(2) 0.49633(13) 0.09701(11) 0.0221(5) Uani 1 1 d .
H20A H -0.2601 0.4599 0.0810 0.027 Uiso 1 1 calc R
H20B H -0.2297 0.5274 0.1328 0.027 Uiso 1 1 calc R
C21 C -0.1490(2) 0.55089(13) 0.04188(10) 0.0209(4) Uani 1 1 d .
H21A H -0.1115 0.5193 0.0060 0.025 Uiso 1 1 calc R
H21B H -0.2296 0.5778 0.0251 0.025 Uiso 1 1 calc R
C22 C -0.0463(2) 0.61171(13) 0.06200(11) 0.0247(5) Uani 1 1 d .
H22A H -0.0796 0.6407 0.0997 0.037 Uiso 1 1 calc R
H22B H -0.0310 0.6478 0.0259 0.037 Uiso 1 1 calc R
H22C H 0.0380 0.5858 0.0734 0.037 Uiso 1 1 calc R
C23 C 0.3463(2) 0.29343(12) 0.12557(10) 0.0202(4) Uani 1 1 d .
H23A H 0.4171 0.3215 0.1015 0.024 Uiso 1 1 calc R
H23B H 0.3888 0.2489 0.1483 0.024 Uiso 1 1 calc R
C24 C 0.2427(2) 0.26241(13) 0.07726(11) 0.0232(5) Uani 1 1 d .
H24A H 0.1728 0.2340 0.1017 0.028 Uiso 1 1 calc R
H24B H 0.1991 0.3073 0.0555 0.028 Uiso 1 1 calc R
C25 C 0.2986(3) 0.20899(15) 0.02590(13) 0.0347(6) Uani 1 1 d .
H25A H 0.3480 0.1661 0.0474 0.042 Uiso 1 1 calc R
H25B H 0.3631 0.2385 -0.0010 0.042 Uiso 1 1 calc R
C26 C 0.1919(3) 0.17428(15) -0.01812(12) 0.0356(6) Uani 1 1 d .
H26A H 0.1302 0.1427 0.0078 0.053 Uiso 1 1 calc R
H26B H 0.2344 0.1414 -0.0510 0.053 Uiso 1 1 calc R
H26C H 0.1422 0.2163 -0.0395 0.053 Uiso 1 1 calc R
C27 C 0.4084(2) 0.37409(12) 0.24446(10) 0.0200(4) Uani 1 1 d .
H27A H 0.4298 0.3238 0.2657 0.024 Uiso 1 1 calc R
H27B H 0.4893 0.3918 0.2211 0.024 Uiso 1 1 calc R
C28 C 0.3725(2) 0.43382(13) 0.29637(10) 0.0217(4) Uani 1 1 d .
H28A H 0.3567 0.4849 0.2752 0.026 Uiso 1 1 calc R
H28B H 0.2882 0.4177 0.3176 0.026 Uiso 1 1 calc R
C29 C 0.4804(2) 0.44332(15) 0.34801(11) 0.0304(5) Uani 1 1 d .
H29A H 0.4987 0.3919 0.3680 0.036 Uiso 1 1 calc R
H29B H 0.5639 0.4613 0.3269 0.036 Uiso 1 1 calc R
C30 C 0.4429(3) 0.50045(16) 0.40097(12) 0.0386(6) Uani 1 1 d .
H30A H 0.4278 0.5520 0.3818 0.058 Uiso 1 1 calc R
H30B H 0.5156 0.5036 0.4329 0.058 Uiso 1 1 calc R
H30C H 0.3609 0.4828 0.4225 0.058 Uiso 1 1 calc R
C31 C 0.26538(19) 0.45282(12) 0.14362(10) 0.0179(4) Uani 1 1 d .
H31A H 0.2083 0.4458 0.1047 0.022 Uiso 1 1 calc R
H31B H 0.2188 0.4901 0.1725 0.022 Uiso 1 1 calc R
C32 C 0.3958(2) 0.49129(12) 0.12157(10) 0.0202(4) Uani 1 1 d .
H32A H 0.4495 0.5062 0.1601 0.024 Uiso 1 1 calc R
H32B H 0.4487 0.4536 0.0957 0.024 Uiso 1 1 calc R
C33 C 0.3670(2) 0.56324(12) 0.08075(11) 0.0208(4) Uani 1 1 d .
H33A H 0.3158 0.6010 0.1073 0.025 Uiso 1 1 calc R
H33B H 0.3103 0.5481 0.0433 0.025 Uiso 1 1 calc R
C34 C 0.4929(2) 0.60286(14) 0.05555(12) 0.0270(5) Uani 1 1 d .
H34A H 0.5497 0.6181 0.0923 0.040 Uiso 1 1 calc R
H34B H 0.4680 0.6493 0.0306 0.040 Uiso 1 1 calc R
H34C H 0.5420 0.5667 0.0275 0.040 Uiso 1 1 calc R

loop_
_atom_site_aniso_label
_atom_site_aniso_U_11
_atom_site_aniso_U_22
_atom_site_aniso_U_33
_atom_site_aniso_U_23
_atom_site_aniso_U_13
_atom_site_aniso_U_12
Pd1 0.01459(8) 0.01648(8) 0.01669(8) 0.00152(6) 0.00098(5) 0.00030(6)
P1 0.0141(2) 0.0207(3) 0.0202(3) 0.0016(2) 0.0018(2) 0.0006(2)
P2 0.0141(2) 0.0188(3) 0.0167(3) -0.0004(2) 0.0002(2) 0.00049(19)
C1 0.0252(11) 0.0191(11) 0.0214(11) 0.0053(8) 0.0029(9) -0.0012(8)
C2 0.0302(12) 0.0264(12) 0.0225(12) 0.0080(10) 0.0067(9) 0.0023(9)
C3 0.0273(12) 0.0379(14) 0.0356(14) 0.0142(12) 0.0113(10) 0.0017(10)
C4 0.0303(13) 0.0321(13) 0.0397(15) 0.0112(12) -0.0016(11) -0.0118(10)
C5 0.0313(12) 0.0221(11) 0.0280(12) 0.0035(10) 0.0008(10) -0.0037(9)
C6 0.0275(11) 0.0178(10) 0.0190(11) 0.0051(8) 0.0015(9) 0.0009(8)
C7 0.0299(12) 0.0215(11) 0.0209(11) 0.0040(9) -0.0008(9) 0.0011(9)
C8 0.0259(12) 0.0259(11) 0.0294(13) 0.0069(10) -0.0047(10) 0.0010(9)
C9 0.0274(12) 0.0234(11) 0.0325(13) 0.0080(10) 0.0042(10) 0.0063(9)
C10 0.0294(12) 0.0190(10) 0.0252(12) 0.0020(9) 0.0033(9) 0.0033(9)
C11 0.0153(10) 0.0250(11) 0.0267(11) 0.0023(9) 0.0007(8) -0.0026(8)
C12 0.0224(11) 0.0340(13) 0.0265(12) -0.0040(10) 0.0008(9) -0.0041(10)
C13 0.0299(13) 0.0333(14) 0.0386(15) -0.0054(11) 0.0004(11) -0.0064(10)
C14 0.0497(17) 0.0441(16) 0.0341(15) -0.0095(13) -0.0039(13) -0.0027(13)
C15 0.0263(11) 0.0228(11) 0.0214(11) 0.0013(9) 0.0055(9) 0.0025(9)
C16 0.0440(15) 0.0339(14) 0.0333(14) -0.0056(11) 0.0067(12) -0.0112(12)
C17 0.0554(18) 0.0430(16) 0.0383(16) -0.0059(13) 0.0036(13) 0.0035(14)
C18 0.076(3) 0.078(3) 0.060(2) -0.024(2) -0.0257(19) -0.004(2)
C19 0.0137(9) 0.0251(11) 0.0215(11) 0.0028(9) 0.0017(8) 0.0010(8)
C20 0.0141(10) 0.0288(12) 0.0234(11) 0.0056(9) 0.0010(8) 0.0013(8)
C21 0.0142(10) 0.0273(11) 0.0211(11) 0.0036(9) -0.0018(8) 0.0016(8)
C22 0.0252(11) 0.0239(11) 0.0250(12) 0.0007(9) 0.0008(9) -0.0012(9)
C23 0.0186(10) 0.0198(11) 0.0223(11) -0.0026(8) 0.0016(8) 0.0012(8)
C24 0.0238(11) 0.0252(12) 0.0205(11) -0.0033(9) -0.0011(9) 0.0035(9)
C25 0.0296(13) 0.0379(15) 0.0366(14) -0.0162(12) 0.0035(11) 0.0006(10)
C26 0.0440(15) 0.0356(14) 0.0271(13) -0.0101(11) -0.0010(11) -0.0019(11)
C27 0.0174(10) 0.0222(11) 0.0205(11) -0.0006(9) -0.0016(8) 0.0006(8)
C28 0.0209(10) 0.0245(11) 0.0196(11) -0.0009(9) 0.0008(8) -0.0017(8)
C29 0.0311(13) 0.0379(14) 0.0222(12) -0.0047(10) -0.0054(10) -0.0032(10)
C30 0.0489(16) 0.0433(15) 0.0236(13) -0.0070(11) 0.0000(11) -0.0098(12)
C31 0.0140(9) 0.0205(10) 0.0192(10) -0.0006(8) -0.0007(8) 0.0005(8)
C32 0.0148(10) 0.0241(11) 0.0216(11) 0.0002(9) 0.0011(8) -0.0011(8)
C33 0.0189(10) 0.0203(10) 0.0233(11) 0.0005(9) 0.0008(8) -0.0027(8)
C34 0.0237(11) 0.0265(12) 0.0308(13) 0.0016(10) 0.0041(9) -0.0040(9)

loop_
_atom_type_symbol
_atom_type_description
_atom_type_scat_dispersion_real
_atom_type_scat_dispersion_imag
_atom_type_scat_source
C C 0.0033 0.0016 'International Tables Vol C Tables 4.2.6.8 and 6.1.1.4'
H H 0.0000 0.0000 'International Tables Vol C Tables 4.2.6.8 and 6.1.1.4'
P P 0.1023 0.0942 'International Tables Vol C Tables 4.2.6.8 and 6.1.1.4'
Pd Pd -0.9988 1.0072 'International Tables Vol C Tables 4.2.6.8 and 6.1.1.4'

loop_
_geom_angle_atom_site_label_1
_geom_angle_atom_site_label_2
_geom_angle_atom_site_label_3
_geom_angle
C6 Pd1 C1 38.93(8)
C6 Pd1 P1 144.80(6)
C1 Pd1 P1 106.37(6)
C6 Pd1 P2 107.01(6)
C1 Pd1 P2 145.61(6)
P1 Pd1 P2 107.98(2)
C15 P1 C19 103.65(10)
C15 P1 C11 104.61(10)
C19 P1 C11 103.41(10)
C15 P1 Pd1 109.23(7)
C19 P1 Pd1 119.64(7)
C11 P1 Pd1 114.79(7)
C27 P2 C31 102.70(9)
C27 P2 C23 103.73(10)
C31 P2 C23 103.63(10)
C27 P2 Pd1 116.19(7)
C31 P2 Pd1 119.21(7)
C23 P2 Pd1 109.64(7)
C6 C1 C2 126.1(2)
C6 C1 C5 126.3(2)
C2 C1 C5 105.7(2)
C6 C1 Pd1 69.79(12)
C2 C1 Pd1 105.65(14)
C5 C1 Pd1 111.87(15)
C3 C2 C1 108.5(2)
C3 C2 H2 125.7
C1 C2 H2 125.7
C2 C3 C4 108.8(2)
C2 C3 H3 125.6
C4 C3 H3 125.6
C5 C4 C3 108.9(2)
C5 C4 H4 125.6
C3 C4 H4 125.6
C4 C5 C1 108.1(2)
C4 C5 H5 125.9
C1 C5 H5 125.9
C1 C6 C10 127.5(2)
C1 C6 C7 125.3(2)
C10 C6 C7 105.35(19)
C1 C6 Pd1 71.28(12)
C10 C6 Pd1 108.97(15)
C7 C6 Pd1 107.11(14)
C8 C7 C6 108.5(2)
C8 C7 H7 125.8
C6 C7 H7 125.8
C7 C8 C9 109.0(2)
C7 C8 H8 125.5
C9 C8 H8 125.5
C10 C9 C8 108.9(2)
C10 C9 H9 125.6
C8 C9 H9 125.6
C9 C10 C6 108.3(2)
C9 C10 H10 125.8
C6 C10 H10 125.8
C12 C11 P1 111.39(15)
C12 C11 H11A 109.4
P1 C11 H11A 109.4
C12 C11 H11B 109.4
P1 C11 H11B 109.4
H11A C11 H11B 108.0
C13 C12 C11 113.72(19)
C13 C12 H12A 108.8
C11 C12 H12A 108.8
C13 C12 H12B 108.8
C11 C12 H12B 108.8
H12A C12 H12B 107.7
C12 C13 C14 112.8(2)
C12 C13 H13A 109.0
C14 C13 H13A 109.0
C12 C13 H13B 109.0
C14 C13 H13B 109.0
H13A C13 H13B 107.8
C13 C14 H14A 109.5
C13 C14 H14B 109.5
H14A C14 H14B 109.5
C13 C14 H14C 109.5
H14A C14 H14C 109.5
H14B C14 H14C 109.5
C16 C15 P1 110.58(16)
C16 C15 H15A 109.5
P1 C15 H15A 109.5
C16 C15 H15B 109.5
P1 C15 H15B 109.5
H15A C15 H15B 108.1
C17 C16 C15 116.1(2)
C17 C16 H16A 108.3
C15 C16 H16A 108.3
C17 C16 H16B 108.3
C15 C16 H16B 108.3
H16A C16 H16B 107.4
C16 C17 C18 110.7(3)
C16 C17 H17A 109.5
C18 C17 H17A 109.5
C16 C17 H17B 109.5
C18 C17 H17B 109.5
H17A C17 H17B 108.1
C17 C18 H18A 109.5
C17 C18 H18B 109.5
H18A C18 H18B 109.5
C17 C18 H18C 109.5
H18A C18 H18C 109.5
H18B C18 H18C 109.5
C20 C19 P1 118.72(15)
C20 C19 H19A 107.6
P1 C19 H19A 107.6
C20 C19 H19B 107.6
P1 C19 H19B 107.6
H19A C19 H19B 107.1
C21 C20 C19 111.38(17)
C21 C20 H20A 109.4
C19 C20 H20A 109.4
C21 C20 H20B 109.4
C19 C20 H20B 109.4
H20A C20 H20B 108.0
C22 C21 C20 113.75(18)
C22 C21 H21A 108.8
C20 C21 H21A 108.8
C22 C21 H21B 108.8
C20 C21 H21B 108.8
H21A C21 H21B 107.7
C21 C22 H22A 109.5
C21 C22 H22B 109.5
H22A C22 H22B 109.5
C21 C22 H22C 109.5
H22A C22 H22C 109.5
H22B C22 H22C 109.5
C24 C23 P2 112.56(14)
C24 C23 H23A 109.1
P2 C23 H23A 109.1
C24 C23 H23B 109.1
P2 C23 H23B 109.1
H23A C23 H23B 107.8
C25 C24 C23 114.58(19)
C25 C24 H24A 108.6
C23 C24 H24A 108.6
C25 C24 H24B 108.6
C23 C24 H24B 108.6
H24A C24 H24B 107.6
C24 C25 C26 113.3(2)
C24 C25 H25A 108.9
C26 C25 H25A 108.9
C24 C25 H25B 108.9
C26 C25 H25B 108.9
H25A C25 H25B 107.7
C25 C26 H26A 109.5
C25 C26 H26B 109.5
H26A C26 H26B 109.5
C25 C26 H26C 109.5
H26A C26 H26C 109.5
H26B C26 H26C 109.5
C28 C27 P2 112.49(14)
C28 C27 H27A 109.1
P2 C27 H27A 109.1
C28 C27 H27B 109.1
P2 C27 H27B 109.1
H27A C27 H27B 107.8
C29 C28 C27 113.24(18)
C29 C28 H28A 108.9
C27 C28 H28A 108.9
C29 C28 H28B 108.9
C27 C28 H28B 108.9
H28A C28 H28B 107.7
C30 C29 C28 113.3(2)
C30 C29 H29A 108.9
C28 C29 H29A 108.9
C30 C29 H29B 108.9
C28 C29 H29B 108.9
H29A C29 H29B 107.7
C29 C30 H30A 109.5
C29 C30 H30B 109.5
H30A C30 H30B 109.5
C29 C30 H30C 109.5
H30A C30 H30C 109.5
H30B C30 H30C 109.5
C32 C31 P2 119.01(14)
C32 C31 H31A 107.6
P2 C31 H31A 107.6
C32 C31 H31B 107.6
P2 C31 H31B 107.6
H31A C31 H31B 107.0
C33 C32 C31 110.71(16)
C33 C32 H32A 109.5
C31 C32 H32A 109.5
C33 C32 H32B 109.5
C31 C32 H32B 109.5
H32A C32 H32B 108.1
C32 C33 C34 113.30(18)
C32 C33 H33A 108.9
C34 C33 H33A 108.9
C32 C33 H33B 108.9
C34 C33 H33B 108.9
H33A C33 H33B 107.7
C33 C34 H34A 109.5
C33 C34 H34B 109.5
H34A C34 H34B 109.5
C33 C34 H34C 109.5
H34A C34 H34C 109.5
H34B C34 H34C 109.5

loop_
_geom_bond_atom_site_label_1
_geom_bond_atom_site_label_2
_geom_bond_distance
Pd1 C6 2.151(2)
Pd1 C1 2.171(2)
Pd1 P1 2.3127(6)
Pd1 P2 2.3162(6)
P1 C15 1.827(2)
P1 C19 1.831(2)
P1 C11 1.831(2)
P2 C27 1.827(2)
P2 C31 1.829(2)
P2 C23 1.830(2)
C1 C6 1.440(3)
C1 C2 1.449(3)
C1 C5 1.455(3)
C2 C3 1.361(3)
C2 H2 0.9500
C3 C4 1.435(4)
C3 H3 0.9500
C4 C5 1.364(3)
C4 H4 0.9500
C5 H5 0.9500
C6 C10 1.455(3)
C6 C7 1.459(3)
C7 C8 1.359(3)
C7 H7 0.9500
C8 C9 1.433(3)
C8 H8 0.9500
C9 C10 1.366(3)
C9 H9 0.9500
C10 H10 0.9500
C11 C12 1.522(3)
C11 H11A 0.9900
C11 H11B 0.9900
C12 C13 1.516(3)
C12 H12A 0.9900
C12 H12B 0.9900
C13 C14 1.514(4)
C13 H13A 0.9900
C13 H13B 0.9900
C14 H14A 0.9800
C14 H14B 0.9800
C14 H14C 0.9800
C15 C16 1.534(3)
C15 H15A 0.9900
C15 H15B 0.9900
C16 C17 1.487(4)
C16 H16A 0.9900
C16 H16B 0.9900
C17 C18 1.535(4)
C17 H17A 0.9900
C17 H17B 0.9900
C18 H18A 0.9800
C18 H18B 0.9800
C18 H18C 0.9800
C19 C20 1.530(3)
C19 H19A 0.9900
C19 H19B 0.9900
C20 C21 1.529(3)
C20 H20A 0.9900
C20 H20B 0.9900
C21 C22 1.520(3)
C21 H21A 0.9900
C21 H21B 0.9900
C22 H22A 0.9800
C22 H22B 0.9800
C22 H22C 0.9800
C23 C24 1.529(3)
C23 H23A 0.9900
C23 H23B 0.9900
C24 C25 1.507(3)
C24 H24A 0.9900
C24 H24B 0.9900
C25 C26 1.518(3)
C25 H25A 0.9900
C25 H25B 0.9900
C26 H26A 0.9800
C26 H26B 0.9800
C26 H26C 0.9800
C27 C28 1.523(3)
C27 H27A 0.9900
C27 H27B 0.9900
C28 C29 1.520(3)
C28 H28A 0.9900
C28 H28B 0.9900
C29 C30 1.514(3)
C29 H29A 0.9900
C29 H29B 0.9900
C30 H30A 0.9800
C30 H30B 0.9800
C30 H30C 0.9800
C31 C32 1.531(3)
C31 H31A 0.9900
C31 H31B 0.9900
C32 C33 1.520(3)
C32 H32A 0.9900
C32 H32B 0.9900
C33 C34 1.521(3)
C33 H33A 0.9900
C33 H33B 0.9900
C34 H34A 0.9800
C34 H34B 0.9800
C34 H34C 0.9800

loop_
_geom_torsion_atom_site_label_1
_geom_torsion_atom_site_label_2
_geom_torsion_atom_site_label_3
_geom_torsion_atom_site_label_4
_geom_torsion
C6 Pd1 P1 C15 62.28(13)
C1 Pd1 P1 C15 70.35(10)
P2 Pd1 P1 C15 -111.27(8)
C6 Pd1 P1 C19 -178.64(13)
C1 Pd1 P1 C19 -170.57(10)
P2 Pd1 P1 C19 7.81(9)
C6 Pd1 P1 C11 -54.81(13)
C1 Pd1 P1 C11 -46.74(10)
P2 Pd1 P1 C11 131.64(8)
C6 Pd1 P2 C27 -41.47(10)
C1 Pd1 P2 C27 -48.11(13)
P1 Pd1 P2 C27 134.65(8)
C6 Pd1 P2 C31 -165.24(10)
C1 Pd1 P2 C31 -171.87(13)
P1 Pd1 P2 C31 10.88(8)
C6 Pd1 P2 C23 75.68(10)
C1 Pd1 P2 C23 69.05(13)
P1 Pd1 P2 C23 -108.20(7)
P1 Pd1 C1 C6 -172.60(11)
P2 Pd1 C1 C6 10.13(19)
C6 Pd1 C1 C2 123.3(2)
P1 Pd1 C1 C2 -49.30(15)
P2 Pd1 C1 C2 133.43(13)
C6 Pd1 C1 C5 -122.2(2)
P1 Pd1 C1 C5 65.22(17)
P2 Pd1 C1 C5 -112.05(16)
C6 C1 C2 C3 -166.1(2)
C5 C1 C2 C3 -0.9(2)
Pd1 C1 C2 C3 117.78(17)
C1 C2 C3 C4 1.2(3)
C2 C3 C4 C5 -1.0(3)
C3 C4 C5 C1 0.4(3)
C6 C1 C5 C4 165.4(2)
C2 C1 C5 C4 0.3(3)
Pd1 C1 C5 C4 -114.19(19)
C2 C1 C6 C10 165.0(2)
C5 C1 C6 C10 2.9(4)
Pd1 C1 C6 C10 -99.9(2)
C2 C1 C6 C7 3.1(3)
C5 C1 C6 C7 -159.1(2)
Pd1 C1 C6 C7 98.1(2)
C2 C1 C6 Pd1 -95.0(2)
C5 C1 C6 Pd1 102.8(2)
P1 Pd1 C6 C1 12.37(18)
P2 Pd1 C6 C1 -174.04(11)
C1 Pd1 C6 C10 124.2(2)
P1 Pd1 C6 C10 136.61(13)
P2 Pd1 C6 C10 -49.80(16)
C1 Pd1 C6 C7 -122.3(2)
P1 Pd1 C6 C7 -109.90(15)
P2 Pd1 C6 C7 63.69(16)
C1 C6 C7 C8 165.3(2)
C10 C6 C7 C8 0.0(2)
Pd1 C6 C7 C8 -115.91(17)
C6 C7 C8 C9 0.2(3)
C7 C8 C9 C10 -0.4(3)
C8 C9 C10 C6 0.4(3)
C1 C6 C10 C9 -165.1(2)
C7 C6 C10 C9 -0.3(2)
Pd1 C6 C10 C9 114.35(18)
C15 P1 C11 C12 178.62(16)
C19 P1 C11 C12 70.39(17)
Pd1 P1 C11 C12 -61.69(17)
P1 C11 C12 C13 175.09(17)
C11 C12 C13 C14 -174.1(2)
C19 P1 C15 C16 -80.52(18)
C11 P1 C15 C16 171.43(17)
Pd1 P1 C15 C16 48.07(18)
P1 C15 C16 C17 -163.4(2)
C15 C16 C17 C18 173.9(3)
C15 P1 C19 C20 -57.34(19)
C11 P1 C19 C20 51.61(19)
Pd1 P1 C19 C20 -179.22(14)
P1 C19 C20 C21 -175.74(15)
C19 C20 C21 C22 -61.4(2)
C27 P2 C23 C24 170.76(16)
C31 P2 C23 C24 -82.25(17)
Pd1 P2 C23 C24 46.04(17)
P2 C23 C24 C25 179.07(17)
C23 C24 C25 C26 175.6(2)
C31 P2 C27 C28 67.03(17)
C23 P2 C27 C28 174.71(15)
Pd1 P2 C27 C28 -64.91(17)
P2 C27 C28 C29 176.36(16)
C27 C28 C29 C30 -177.9(2)
C27 P2 C31 C32 45.23(18)
C23 P2 C31 C32 -62.53(18)
Pd1 P2 C31 C32 175.35(13)
P2 C31 C32 C33 173.30(15)
C31 C32 C33 C34 -178.26(18)
